data_7116652
loop_
_publ_author_name
'Chao Song'
'Wen Yang'
'Nannan Zhou'
'Rui Qian'
'Yajun Zhang'
'Kaiyan Lou'
'Rui Wang'
'Wei Wang'

_publ_section_title
;
 Fluorescent theranostic agents for Hg2+ detection and detoxification
 treatment
;
_journal_name_full Chem.Commun.
_journal_page_first 4443
_journal_paper_doi 10.1039/C5cc00295H
_journal_volume 51
_journal_year 2015
_chemical_absolute_configuration ad
_chemical_compound_source synthesis
_chemical_formula_sum 'C20 H23 N O6 S2'
_chemical_formula_weight 437.51
_chemical_name_systematic cd214397
_space_group_crystal_system monoclinic
_space_group_IT_number 4
_space_group_name_Hall 'P 2yb'
_space_group_name_H-M_alt 'P 1 21 1'
_symmetry_space_group_name_Hall 'P 2yb'
_symmetry_space_group_name_H-M 'P 1 21 1'
_atom_sites_solution_hydrogens geom
_audit_creation_method SHELXL-2013
_audit_update_record
;
2014-11-16 deposited with the CCDC.
2015-02-04 downloaded from the CCDC.
;
_cell_angle_alpha 90
_cell_angle_beta 110.690(2)
_cell_angle_gamma 90
_cell_formula_units_Z 2
_cell_length_a 9.1418(9)
_cell_length_b 9.3880(10)
_cell_length_c 12.6939(13)
_cell_measurement_reflns_used 1880
_cell_measurement_temperature 293(2)
_cell_measurement_theta_max 46.455
_cell_measurement_theta_min 4.786
_cell_volume 1019.17(18)
_computing_cell_refinement 'Bruker SMART'
_computing_data_collection 'Bruker SMART'
_computing_data_reduction 'Bruker SHELXTL'
_computing_molecular_graphics 'Bruker SHELXTL'
_computing_publication_material 'Bruker SHELXTL'
_computing_structure_refinement 'SHELXL-2013 (Sheldrick, 2013)'
_computing_structure_solution 'Bruker SHELXTL'
_diffrn_ambient_temperature 293(2)
_diffrn_measured_fraction_theta_full 0.998
_diffrn_measured_fraction_theta_max 0.999
_diffrn_measurement_device_type 'CCD area detector'
_diffrn_measurement_method 'phi and omega scans'
_diffrn_radiation_type MoK\a
_diffrn_radiation_wavelength 0.71073
_diffrn_reflns_av_R_equivalents 0.0273
_diffrn_reflns_av_unetI/netI 0.0491
_diffrn_reflns_Laue_measured_fraction_full 0.998
_diffrn_reflns_Laue_measured_fraction_max 0.999
_diffrn_reflns_limit_h_max 11
_diffrn_reflns_limit_h_min -9
_diffrn_reflns_limit_k_max 11
_diffrn_reflns_limit_k_min -11
_diffrn_reflns_limit_l_max 15
_diffrn_reflns_limit_l_min -15
_diffrn_reflns_number 6226
_diffrn_reflns_point_group_measured_fraction_full 0.928
_diffrn_reflns_point_group_measured_fraction_max 0.921
_diffrn_reflns_theta_full 25.242
_diffrn_reflns_theta_max 25.996
_diffrn_reflns_theta_min 1.715
_exptl_absorpt_coefficient_mu 0.299
_exptl_absorpt_correction_T_max 0.7457
_exptl_absorpt_correction_T_min 0.6412
_exptl_absorpt_correction_type multi-scan
_exptl_absorpt_process_details sadabs
_exptl_crystal_colour green
_exptl_crystal_density_diffrn 1.426
_exptl_crystal_description prismatic
_exptl_crystal_F_000 460
_exptl_crystal_size_max 0.176
_exptl_crystal_size_mid 0.143
_exptl_crystal_size_min 0.112
_refine_diff_density_max 0.259
_refine_diff_density_min -0.173
_refine_diff_density_rms 0.044
_refine_ls_abs_structure_details
; 
 Flack x determined using 1245 quotients [(I+)-(I-)]/[(I+)+(I-)] 
 (Parsons and Flack (2004), Acta Cryst. A60, s61). 
;
_refine_ls_abs_structure_Flack 0.09(6)
_refine_ls_extinction_method none
_refine_ls_goodness_of_fit_ref 1.025
_refine_ls_hydrogen_treatment constr
_refine_ls_matrix_type full
_refine_ls_number_parameters 266
_refine_ls_number_reflns 3694
_refine_ls_number_restraints 1
_refine_ls_restrained_S_all 1.025
_refine_ls_R_factor_all 0.0459
_refine_ls_R_factor_gt 0.0403
_refine_ls_shift/su_max 0.000
_refine_ls_shift/su_mean 0.000
_refine_ls_structure_factor_coef Fsqd
_refine_ls_weighting_details 'w=1/[\s^2^(Fo^2^)+(0.0526P)^2^] where P=(Fo^2^+2Fc^2^)/3'
_refine_ls_weighting_scheme calc
_refine_ls_wR_factor_gt 0.0941
_refine_ls_wR_factor_ref 0.0974
_reflns_Friedel_coverage 0.733
_reflns_Friedel_fraction_full 0.847
_reflns_Friedel_fraction_max 0.833
_reflns_number_gt 3306
_reflns_number_total 3694
_reflns_threshold_expression 'I > 2\s(I)'
_cod_data_source_file c5cc00295h2.cif
_cod_data_source_block cd214397
_cod_database_code 7116652
_shelx_space_group_comment
; 
The symmetry employed for this shelxl refinement is uniquely defined 
by the following loop, which should always be used as a source of 
symmetry information in preference to the above space-group names. 
They are only intended as comments. 
;
_shelxl_version_number 2013-4

loop_
_space_group_symop_operation_xyz
'x, y, z'
'-x, y+1/2, -z'

loop_
_atom_site_label
_atom_site_type_symbol
_atom_site_fract_x
_atom_site_fract_y
_atom_site_fract_z
_atom_site_U_iso_or_equiv
_atom_site_adp_type
_atom_site_occupancy
_atom_site_site_symmetry_order
_atom_site_calc_flag
_atom_site_refinement_flags_posn
_atom_site_refinement_flags_adp
S1 S 1.09432(10) 0.63250(11) 0.73667(8) 0.0406(3) Uani 1 1 d . .
S2 S 0.82267(12) 0.82511(11) 0.69937(8) 0.0423(3) Uani 1 1 d . .
N1 N 0.4202(4) 0.0581(3) 0.8710(3) 0.0390(8) Uani 1 1 d . .
O1 O 1.0832(3) 0.4643(3) 0.9375(2) 0.0469(7) Uani 1 1 d . .
O2 O 0.8697(3) 0.3367(3) 0.90477(19) 0.0339(5) Uani 1 1 d . .
O3 O 1.2048(3) 0.6112(4) 0.5439(2) 0.0582(8) Uani 1 1 d . .
O4 O 1.0295(3) 0.7603(3) 0.4293(2) 0.0435(7) Uani 1 1 d . .
O5 O 0.8199(3) 0.5461(3) 0.4791(3) 0.0568(8) Uani 1 1 d . .
O6 O 0.6157(3) 0.6554(4) 0.4991(2) 0.0541(8) Uani 1 1 d . .
C1 C 1.0346(4) 0.7475(4) 0.6130(3) 0.0355(8) Uani 1 1 d . .
H1 H 1.0835 0.8404 0.6380 0.043 Uiso 1 1 calc R U
C2 C 0.8591(4) 0.7710(4) 0.5743(3) 0.0368(8) Uani 1 1 d . .
H2 H 0.8332 0.8515 0.5218 0.044 Uiso 1 1 calc R U
C3 C 0.9414(4) 0.6897(4) 0.7922(3) 0.0358(8) Uani 1 1 d . .
H3 H 0.9940 0.7338 0.8659 0.043 Uiso 1 1 calc R U
C4 C 0.8503(4) 0.5629(4) 0.8093(3) 0.0306(8) Uani 1 1 d . .
C5 C 0.9442(4) 0.4569(4) 0.8869(3) 0.0333(8) Uani 1 1 d . .
C6 C 0.7099(4) 0.3191(4) 0.8578(3) 0.0296(7) Uani 1 1 d . .
C7 C 0.6186(4) 0.4238(4) 0.7861(3) 0.0318(8) Uani 1 1 d . .
C8 C 0.6949(4) 0.5457(4) 0.7629(3) 0.0334(8) Uani 1 1 d . .
H8 H 0.6354 0.6152 0.7143 0.040 Uiso 1 1 calc R U
C9 C 0.6493(4) 0.1975(4) 0.8854(3) 0.0338(8) Uani 1 1 d . .
H9 H 0.7152 0.1294 0.9316 0.041 Uiso 1 1 calc R U
C10 C 0.4853(4) 0.1761(4) 0.8431(3) 0.0317(8) Uani 1 1 d . .
C11 C 0.3923(4) 0.2830(4) 0.7728(3) 0.0366(9) Uani 1 1 d . .
H11 H 0.2842 0.2724 0.7449 0.044 Uiso 1 1 calc R U
C12 C 0.4563(4) 0.4008(4) 0.7448(3) 0.0366(8) Uani 1 1 d . .
H12 H 0.3911 0.4681 0.6972 0.044 Uiso 1 1 calc R U
C13 C 1.0992(4) 0.6936(4) 0.5263(3) 0.0357(8) Uani 1 1 d . .
C14 C 1.1005(6) 0.7415(5) 0.3463(3) 0.0552(11) Uani 1 1 d . .
H14A H 1.2055 0.7775 0.3748 0.083 Uiso 1 1 calc R U
H14B H 1.0414 0.7925 0.2792 0.083 Uiso 1 1 calc R U
H14C H 1.1022 0.6421 0.3293 0.083 Uiso 1 1 calc R U
C15 C 0.7655(4) 0.6436(4) 0.5137(3) 0.0365(8) Uani 1 1 d . .
C16 C 0.5155(5) 0.5413(7) 0.4397(4) 0.0724(15) Uani 1 1 d . .
H16A H 0.5171 0.5353 0.3646 0.109 Uiso 1 1 calc R U
H16B H 0.4106 0.5592 0.4365 0.109 Uiso 1 1 calc R U
H16C H 0.5519 0.4531 0.4784 0.109 Uiso 1 1 calc R U
C17 C 0.2525(4) 0.0301(4) 0.8263(3) 0.0417(9) Uani 1 1 d . .
H17A H 0.2355 -0.0720 0.8186 0.050 Uiso 1 1 calc R U
H17B H 0.2081 0.0720 0.7519 0.050 Uiso 1 1 calc R U
C18 C 0.1689(5) 0.0884(6) 0.8994(4) 0.0562(13) Uani 1 1 d . .
H18A H 0.2166 0.0521 0.9745 0.084 Uiso 1 1 calc R U
H18B H 0.0611 0.0600 0.8698 0.084 Uiso 1 1 calc R U
H18C H 0.1755 0.1905 0.9008 0.084 Uiso 1 1 calc R U
C19 C 0.5138(5) -0.0533(5) 0.9437(3) 0.0426(9) Uani 1 1 d . .
H19A H 0.4544 -0.0963 0.9853 0.051 Uiso 1 1 calc R U
H19B H 0.6071 -0.0112 0.9976 0.051 Uiso 1 1 calc R U
C20 C 0.5603(7) -0.1662(6) 0.8789(4) 0.0792(16) Uani 1 1 d . .
H20A H 0.4697 -0.1985 0.8182 0.119 Uiso 1 1 calc R U
H20B H 0.6063 -0.2447 0.9279 0.119 Uiso 1 1 calc R U
H20C H 0.6350 -0.1280 0.8490 0.119 Uiso 1 1 calc R U

loop_
_atom_site_aniso_label
_atom_site_aniso_U_11
_atom_site_aniso_U_22
_atom_site_aniso_U_33
_atom_site_aniso_U_23
_atom_site_aniso_U_13
_atom_site_aniso_U_12
S1 0.0365(5) 0.0456(6) 0.0409(5) 0.0089(5) 0.0152(4) 0.0000(5)
S2 0.0563(6) 0.0272(5) 0.0507(5) 0.0021(5) 0.0280(5) 0.0035(5)
N1 0.0347(17) 0.0357(19) 0.0458(17) 0.0073(15) 0.0129(14) -0.0030(15)
O1 0.0324(14) 0.0491(18) 0.0528(16) 0.0060(14) 0.0073(12) -0.0067(13)
O2 0.0282(12) 0.0310(13) 0.0410(12) 0.0070(12) 0.0102(10) 0.0029(11)
O3 0.0530(16) 0.070(2) 0.0567(17) 0.0155(17) 0.0263(14) 0.0207(17)
O4 0.0517(16) 0.0414(16) 0.0412(14) 0.0087(13) 0.0211(12) 0.0060(13)
O5 0.0500(18) 0.0424(19) 0.076(2) -0.0157(16) 0.0198(16) -0.0044(15)
O6 0.0368(14) 0.070(2) 0.0534(16) -0.0072(15) 0.0130(12) -0.0036(15)
C1 0.041(2) 0.030(2) 0.0347(18) -0.0001(16) 0.0130(16) -0.0087(17)
C2 0.043(2) 0.030(2) 0.0394(19) 0.0073(16) 0.0170(17) 0.0033(16)
C3 0.043(2) 0.0303(19) 0.0334(17) -0.0022(16) 0.0131(16) -0.0036(16)
C4 0.0381(19) 0.0280(19) 0.0284(16) -0.0009(15) 0.0151(15) -0.0010(16)
C5 0.034(2) 0.034(2) 0.0338(18) -0.0029(16) 0.0140(16) -0.0025(16)
C6 0.0285(17) 0.0298(18) 0.0317(16) 0.0008(16) 0.0120(14) 0.0044(15)
C7 0.0357(19) 0.028(2) 0.0311(17) 0.0032(15) 0.0107(14) 0.0042(15)
C8 0.040(2) 0.030(2) 0.0312(17) 0.0041(16) 0.0130(15) 0.0050(16)
C9 0.0361(19) 0.0301(19) 0.0347(18) 0.0049(16) 0.0117(15) 0.0074(16)
C10 0.0373(19) 0.031(2) 0.0284(16) 0.0014(14) 0.0134(15) 0.0013(15)
C11 0.0281(18) 0.040(2) 0.039(2) 0.0022(16) 0.0086(16) -0.0015(15)
C12 0.0361(19) 0.035(2) 0.0352(18) 0.0088(17) 0.0082(16) 0.0048(16)
C13 0.0337(18) 0.034(2) 0.039(2) 0.0018(17) 0.0133(16) -0.0062(17)
C14 0.073(3) 0.054(3) 0.044(2) 0.005(2) 0.028(2) 0.000(3)
C15 0.0395(19) 0.036(2) 0.0335(17) 0.0042(17) 0.0120(15) 0.0006(18)
C16 0.041(2) 0.099(4) 0.071(3) -0.016(3) 0.013(2) -0.025(3)
C17 0.042(2) 0.038(2) 0.041(2) -0.0002(18) 0.0098(17) -0.0089(18)
C18 0.043(2) 0.078(4) 0.051(2) 0.009(2) 0.0209(19) -0.002(2)
C19 0.043(2) 0.041(2) 0.044(2) 0.0123(18) 0.0160(18) -0.0011(19)
C20 0.095(4) 0.056(3) 0.090(4) 0.006(3) 0.035(3) 0.029(3)

loop_
_atom_type_symbol
_atom_type_description
_atom_type_scat_dispersion_real
_atom_type_scat_dispersion_imag
_atom_type_scat_source
C C 0.0033 0.0016 'International Tables Vol C Tables 4.2.6.8 and 6.1.1.4'
H H 0.0000 0.0000 'International Tables Vol C Tables 4.2.6.8 and 6.1.1.4'
N N 0.0061 0.0033 'International Tables Vol C Tables 4.2.6.8 and 6.1.1.4'
O O 0.0106 0.0060 'International Tables Vol C Tables 4.2.6.8 and 6.1.1.4'
S S 0.1246 0.1234 'International Tables Vol C Tables 4.2.6.8 and 6.1.1.4'

loop_
_geom_angle_atom_site_label_1
_geom_angle_atom_site_label_2
_geom_angle_atom_site_label_3
_geom_angle
C1 S1 C3 96.83(17)
C2 S2 C3 96.89(17)
C10 N1 C19 122.4(3)
C10 N1 C17 122.8(3)
C19 N1 C17 114.7(3)
C5 O2 C6 122.5(3)
C13 O4 C14 115.6(3)
C15 O6 C16 116.7(4)
C13 C1 C2 117.0(3)
C13 C1 S1 110.7(3)
C2 C1 S1 109.0(2)
C13 C1 H1 106.5
C2 C1 H1 106.5
S1 C1 H1 106.5
C15 C2 C1 113.1(3)
C15 C2 S2 115.0(3)
C1 C2 S2 105.0(2)
C15 C2 H2 107.8
C1 C2 H2 107.8
S2 C2 H2 107.8
C4 C3 S2 114.4(2)
C4 C3 S1 110.8(3)
S2 C3 S1 108.39(18)
C4 C3 H3 107.7
S2 C3 H3 107.7
S1 C3 H3 107.7
C8 C4 C5 119.8(3)
C8 C4 C3 125.7(3)
C5 C4 C3 114.5(3)
O1 C5 O2 116.7(3)
O1 C5 C4 125.6(3)
O2 C5 C4 117.8(3)
C9 C6 O2 116.9(3)
C9 C6 C7 123.4(3)
O2 C6 C7 119.7(3)
C6 C7 C12 116.4(3)
C6 C7 C8 118.5(3)
C12 C7 C8 125.2(3)
C4 C8 C7 121.7(3)
C4 C8 H8 119.1
C7 C8 H8 119.1
C6 C9 C10 119.4(3)
C6 C9 H9 120.3
C10 C9 H9 120.3
N1 C10 C11 121.4(3)
N1 C10 C9 121.1(3)
C11 C10 C9 117.4(3)
C12 C11 C10 121.7(3)
C12 C11 H11 119.1
C10 C11 H11 119.1
C11 C12 C7 121.6(3)
C11 C12 H12 119.2
C7 C12 H12 119.2
O3 C13 O4 124.8(4)
O3 C13 C1 125.4(3)
O4 C13 C1 109.6(3)
O4 C14 H14A 109.5
O4 C14 H14B 109.5
H14A C14 H14B 109.5
O4 C14 H14C 109.5
H14A C14 H14C 109.5
H14B C14 H14C 109.5
O5 C15 O6 123.9(4)
O5 C15 C2 123.9(3)
O6 C15 C2 112.2(3)
O6 C16 H16A 109.5
O6 C16 H16B 109.5
H16A C16 H16B 109.5
O6 C16 H16C 109.5
H16A C16 H16C 109.5
H16B C16 H16C 109.5
N1 C17 C18 112.9(3)
N1 C17 H17A 109.0
C18 C17 H17A 109.0
N1 C17 H17B 109.0
C18 C17 H17B 109.0
H17A C17 H17B 107.8
C17 C18 H18A 109.5
C17 C18 H18B 109.5
H18A C18 H18B 109.5
C17 C18 H18C 109.5
H18A C18 H18C 109.5
H18B C18 H18C 109.5
N1 C19 C20 112.3(3)
N1 C19 H19A 109.1
C20 C19 H19A 109.1
N1 C19 H19B 109.1
C20 C19 H19B 109.1
H19A C19 H19B 107.9
C19 C20 H20A 109.5
C19 C20 H20B 109.5
H20A C20 H20B 109.5
C19 C20 H20C 109.5
H20A C20 H20C 109.5
H20B C20 H20C 109.5

loop_
_geom_bond_atom_site_label_1
_geom_bond_atom_site_label_2
_geom_bond_distance
S1 C1 1.823(4)
S1 C3 1.853(4)
S2 C2 1.806(4)
S2 C3 1.811(4)
N1 C10 1.363(5)
N1 C19 1.456(5)
N1 C17 1.459(5)
O1 C5 1.206(4)
O2 C5 1.378(4)
O2 C6 1.378(4)
O3 C13 1.195(5)
O4 C13 1.327(4)
O4 C14 1.430(5)
O5 C15 1.196(5)
O6 C15 1.320(4)
O6 C16 1.438(6)
C1 C13 1.508(5)
C1 C2 1.518(5)
C1 H1 0.9800
C2 C15 1.513(5)
C2 H2 0.9800
C3 C4 1.512(5)
C3 H3 0.9800
C4 C8 1.342(5)
C4 C5 1.449(5)
C6 C9 1.368(5)
C6 C7 1.398(5)
C7 C12 1.405(5)
C7 C8 1.424(5)
C8 H8 0.9300
C9 C10 1.417(5)
C9 H9 0.9300
C10 C11 1.411(5)
C11 C12 1.356(5)
C11 H11 0.9300
C12 H12 0.9300
C14 H14A 0.9600
C14 H14B 0.9600
C14 H14C 0.9600
C16 H16A 0.9600
C16 H16B 0.9600
C16 H16C 0.9600
C17 C18 1.499(6)
C17 H17A 0.9700
C17 H17B 0.9700
C18 H18A 0.9600
C18 H18B 0.9600
C18 H18C 0.9600
C19 C20 1.493(7)
C19 H19A 0.9700
C19 H19B 0.9700
C20 H20A 0.9600
C20 H20B 0.9600
C20 H20C 0.9600

loop_
_geom_hbond_atom_site_label_D
_geom_hbond_atom_site_label_H
_geom_hbond_atom_site_label_A
_geom_hbond_distance_DH
_geom_hbond_distance_HA
_geom_hbond_distance_DA
_geom_hbond_angle_DHA
_geom_hbond_site_symmetry_A
C20 H20C S2 0.96 3.01 3.849(6) 147.0 1_545
C9 H9 O1 0.93 2.53 3.455(4) 173.9 2_747
C2 H2 O3 0.98 2.56 3.489(5) 158.2 2_756
C20 H20C S2 0.96 3.01 3.849(6) 147.0 1_545
C9 H9 O1 0.93 2.53 3.455(4) 173.9 2_747
C2 H2 O3 0.98 2.56 3.489(5) 158.2 2_756
C2 H2 O3 0.98 2.56 3.489(5) 158.2 2_756
C9 H9 O1 0.93 2.53 3.455(4) 173.9 2_747
C20 H20C S2 0.96 3.01 3.849(6) 147.0 1_545
C2 H2 O3 0.98 2.56 3.489(5) 158.2 2_756
C9 H9 O1 0.93 2.53 3.455(4) 173.9 2_747
C20 H20C S2 0.96 3.01 3.849(6) 147.0 1_545

loop_
_geom_torsion_atom_site_label_1
_geom_torsion_atom_site_label_2
_geom_torsion_atom_site_label_3
_geom_torsion_atom_site_label_4
_geom_torsion
C3 S1 C1 C13 -160.4(2)
C3 S1 C1 C2 -30.3(3)
C13 C1 C2 C15 50.8(4)
S1 C1 C2 C15 -75.7(3)
C13 C1 C2 S2 176.9(3)
S1 C1 C2 S2 50.4(3)
C3 S2 C2 C15 78.9(3)
C3 S2 C2 C1 -46.1(3)
C2 S2 C3 C4 -98.8(3)
C2 S2 C3 S1 25.3(2)
C1 S1 C3 C4 125.2(3)
C1 S1 C3 S2 -1.0(2)
S2 C3 C4 C8 -0.3(5)
S1 C3 C4 C8 -123.2(3)
S2 C3 C4 C5 -177.8(2)
S1 C3 C4 C5 59.4(3)
C6 O2 C5 O1 175.8(3)
C6 O2 C5 C4 -4.3(5)
C8 C4 C5 O1 -176.3(3)
C3 C4 C5 O1 1.3(5)
C8 C4 C5 O2 3.8(5)
C3 C4 C5 O2 -178.6(3)
C5 O2 C6 C9 -177.6(3)
C5 O2 C6 C7 2.1(5)
C9 C6 C7 C12 1.9(5)
O2 C6 C7 C12 -177.7(3)
C9 C6 C7 C8 -179.6(3)
O2 C6 C7 C8 0.7(5)
C5 C4 C8 C7 -1.2(5)
C3 C4 C8 C7 -178.5(3)
C6 C7 C8 C4 -1.1(5)
C12 C7 C8 C4 177.1(3)
O2 C6 C9 C10 177.6(3)
C7 C6 C9 C10 -2.0(5)
C19 N1 C10 C11 -179.7(4)
C17 N1 C10 C11 3.2(5)
C19 N1 C10 C9 -1.0(5)
C17 N1 C10 C9 -178.0(3)
C6 C9 C10 N1 -178.3(3)
C6 C9 C10 C11 0.5(5)
N1 C10 C11 C12 179.9(3)
C9 C10 C11 C12 1.1(5)
C10 C11 C12 C7 -1.2(6)
C6 C7 C12 C11 -0.3(5)
C8 C7 C12 C11 -178.6(3)
C14 O4 C13 O3 -7.3(6)
C14 O4 C13 C1 167.8(3)
C2 C1 C13 O3 -143.3(4)
S1 C1 C13 O3 -17.7(5)
C2 C1 C13 O4 41.7(4)
S1 C1 C13 O4 167.3(2)
C16 O6 C15 O5 1.3(6)
C16 O6 C15 C2 178.6(4)
C1 C2 C15 O5 -14.3(5)
S2 C2 C15 O5 -134.9(4)
C1 C2 C15 O6 168.4(3)
S2 C2 C15 O6 47.8(4)
C10 N1 C17 C18 -91.3(4)
C19 N1 C17 C18 91.4(4)
C10 N1 C19 C20 -89.7(5)
C17 N1 C19 C20 87.6(5)
